data_7115216
loop_
_publ_author_name
'Albert Cotton, F.'
'Daniels, Lee M.'
'Murillo, Carlos A.'
'Wang, Xiaoping'
'Murillo, Carlos A.'

_publ_section_title
;
 Getting the right answer to a key question concerning molecular wires
;
_journal_issue 24
_journal_name_full 'Chemical Communications'
_journal_page_first 2461
_journal_paper_doi 10.1039/a906727b
_journal_year 1999
_chemical_compound_source synthesis
_chemical_formula_structural Cr5(tpda)4Cl2.2Et2O.4CHCl3
_chemical_formula_sum 'C72 H68 Cl14 Cr5 N20 O2'
_chemical_formula_weight 2001.76
_chemical_name_systematic
; 
 ? 
;
_space_group_IT_number 15
_symmetry_cell_setting monoclinic
_symmetry_space_group_name_Hall '-C 2yc'
_symmetry_space_group_name_H-M 'C 1 2/c 1'
_atom_sites_solution_hydrogens geom
_atom_sites_solution_primary direct
_atom_sites_solution_secondary difmap
_audit_creation_method SHELXL
_cell_angle_alpha 90.00
_cell_angle_beta 122.780(3)
_cell_angle_gamma 90.00
_cell_formula_units_Z 4
_cell_length_a 28.4170(10)
_cell_length_b 13.9755(2)
_cell_length_c 24.8327(7)
_cell_measurement_reflns_used 250
_cell_measurement_temperature 213(2)
_cell_measurement_theta_max 20.9
_cell_measurement_theta_min 9.05
_cell_volume 8291.6(5)
_computing_cell_refinement MADNES
_computing_data_collection MADNES
_computing_data_reduction PROCOR
_computing_molecular_graphics 'XP (Siemens, 1990)'
_computing_publication_material 'SHELXL-93 (Sheldrick, 1993)'
_computing_structure_refinement 'SHELXL-93 (Sheldrick, 1993)'
_computing_structure_solution 'SHELXS-86 (Sheldrick, 1990)'
_diffrn_ambient_temperature 213(2)
_diffrn_measurement_device 'Nonius FAST area detector'
_diffrn_measurement_method 'Ellipsoid-mask fitting'
_diffrn_radiation_monochromator graphite
_diffrn_radiation_source 'fine-focus sealed tube'
_diffrn_radiation_type MoK\a
_diffrn_radiation_wavelength 0.71073
_diffrn_reflns_av_R_equivalents 0.0589
_diffrn_reflns_av_sigmaI/netI 0.0396
_diffrn_reflns_limit_h_max 33
_diffrn_reflns_limit_h_min -32
_diffrn_reflns_limit_k_max 16
_diffrn_reflns_limit_k_min -16
_diffrn_reflns_limit_l_max 20
_diffrn_reflns_limit_l_min -28
_diffrn_reflns_number 22906
_diffrn_reflns_theta_max 25.39
_diffrn_reflns_theta_min 2.17
_diffrn_standards_decay_% 0
_diffrn_standards_interval_count 0
_diffrn_standards_interval_time 0
_diffrn_standards_number 'None (area detector data)'
_exptl_absorpt_coefficient_mu 1.144
_exptl_absorpt_correction_type none
_exptl_crystal_colour brown
_exptl_crystal_density_diffrn 1.604
_exptl_crystal_density_meas ?
_exptl_crystal_description 'diamond-shaped plates'
_exptl_crystal_F_000 4056
_exptl_crystal_size_max 0.42
_exptl_crystal_size_mid 0.23
_exptl_crystal_size_min 0.12
_refine_diff_density_max 1.204
_refine_diff_density_min -0.937
_refine_diff_density_rms 0.079
_refine_ls_extinction_method none
_refine_ls_goodness_of_fit_all 1.135
_refine_ls_goodness_of_fit_obs 1.140
_refine_ls_hydrogen_treatment nonref
_refine_ls_matrix_type full
_refine_ls_number_parameters 654
_refine_ls_number_reflns 7252
_refine_ls_number_restraints 0
_refine_ls_restrained_S_all 1.142
_refine_ls_restrained_S_obs 1.140
_refine_ls_R_factor_all 0.0565
_refine_ls_R_factor_obs 0.0469
_refine_ls_shift/esd_max 0.001
_refine_ls_shift/esd_mean 0.000
_refine_ls_structure_factor_coef Fsqd
_refine_ls_weighting_details 'w=1/[\s^2^(Fo^2^)+(0.0234P)^2^+34.6359P] where  P=(Fo^2^+2Fc^2^)/3''
_refine_ls_weighting_scheme calc
_refine_ls_wR_factor_all 0.1112
_refine_ls_wR_factor_obs 0.1024
_reflns_number_observed 6263
_reflns_number_total 7260
_reflns_observed_criterion >2sigma(I)
_cod_data_source_file 906727b.txt
_cod_data_source_block M2Et2O4CHCl3
_cod_depositor_comments
;
The following automatic conversions were performed:

'_exptl_crystal_density_meas' value 'not measured' was changed to '?'
- the value is perceived as not measured.

Automatic conversion script
Id: cif_fix_values 3008 2015-01-20 13:52:24Z robertas 

The following automatic conversions were performed:

'_refine_ls_weighting_scheme' value 'calc
w=1/[\s^2^(Fo^2^)+(0.0234P)^2^+34.6359P] where P=(Fo^2^+2Fc^2^)/3''
was changed to 'calc'. New tag '_refine_ls_weighting_details' was
created. The value of the new tag was set to
'w=1/[\s^2^(Fo^2^)+(0.0234P)^2^+34.6359P] where P=(Fo^2^+2Fc^2^)/3''.

Automatic conversion script
Id: cif_fix_values 3143 2015-03-26 13:38:13Z robertas 
;
_cod_original_cell_volume 8291.6(4)
_cod_original_sg_symbol_H-M C2/c
_cod_database_code 7115216

loop_
_symmetry_equiv_pos_as_xyz
'x, y, z'
'-x, y, -z+1/2'
'x+1/2, y+1/2, z'
'-x+1/2, y+1/2, -z+1/2'
'-x, -y, -z'
'x, -y, z-1/2'
'-x+1/2, -y+1/2, -z'
'x+1/2, -y+1/2, z-1/2'

loop_
_atom_site_aniso_label
_atom_site_aniso_U_11
_atom_site_aniso_U_22
_atom_site_aniso_U_33
_atom_site_aniso_U_23
_atom_site_aniso_U_13
_atom_site_aniso_U_12
Cr2 0.0164(13) 0.0134(6) 0.0152(7) 0.0000(4) 0.0077(11) 0.0007(10)
Cr4 0.0158(12) 0.0127(6) 0.0150(7) -0.0007(4) 0.0073(11) -0.0010(10)
Cl1 0.0233(4) 0.0427(5) 0.0275(4) 0.0021(3) 0.0142(3) 0.0003(3)
N1 0.0175(12) 0.0239(13) 0.0182(12) 0.0007(10) 0.0092(10) 0.0017(9)
N2 0.0187(11) 0.0174(12) 0.0218(12) 0.0013(9) 0.0113(10) 0.0012(9)
N3 0.018(2) 0.015(2) 0.021(2) 0.000 0.0111(14) 0.000
N4 0.0196(12) 0.0236(13) 0.0197(12) -0.0006(10) 0.0115(10) -0.0024(10)
N5 0.0177(11) 0.0176(12) 0.0220(12) 0.0020(9) 0.0109(10) -0.0002(9)
N6 0.016(2) 0.011(2) 0.020(2) 0.000 0.0075(14) 0.000
N7 0.0173(11) 0.0237(13) 0.0171(12) 0.0003(10) 0.0085(10) -0.0012(9)
N8 0.0155(11) 0.0218(12) 0.0193(12) -0.0013(9) 0.0091(10) -0.0013(9)
N9 0.0165(11) 0.0171(11) 0.0151(12) 0.0012(9) 0.0070(10) 0.0006(9)
N10 0.0160(11) 0.0226(12) 0.0176(12) -0.0023(10) 0.0078(10) 0.0013(9)
N11 0.0206(12) 0.0233(13) 0.0206(12) 0.0009(10) 0.0114(10) 0.0038(10)
C1 0.0193(15) 0.032(2) 0.027(2) 0.0012(13) 0.0108(13) 0.0023(13)
C2 0.023(2) 0.036(2) 0.028(2) 0.0087(14) 0.0061(14) 0.0076(14)
C3 0.038(2) 0.027(2) 0.025(2) 0.0112(14) 0.0129(15) 0.0066(14)
C4 0.029(2) 0.023(2) 0.029(2) 0.0036(13) 0.0148(14) -0.0009(13)
C5 0.0219(14) 0.0170(14) 0.0202(14) 0.0005(11) 0.0101(12) 0.0044(11)
C6 0.0220(15) 0.0163(14) 0.0213(15) 0.0004(11) 0.0113(12) 0.0010(11)
C7 0.023(2) 0.018(2) 0.046(2) -0.0021(14) 0.009(2) 0.0048(13)
C8 0.035(3) 0.011(2) 0.054(3) 0.000 0.009(2) 0.000
C9 0.025(2) 0.034(2) 0.027(2) 0.0039(14) 0.0163(14) 0.0007(14)
C10 0.042(2) 0.041(2) 0.035(2) 0.0051(15) 0.030(2) -0.001(2)
C11 0.047(2) 0.028(2) 0.029(2) 0.0071(14) 0.023(2) 0.0002(15)
C12 0.031(2) 0.027(2) 0.024(2) 0.0035(13) 0.0155(14) 0.0018(13)
C13 0.0215(14) 0.0195(14) 0.0173(14) -0.0020(11) 0.0092(12) -0.0041(11)
C14 0.0179(13) 0.0184(14) 0.0168(14) 0.0013(11) 0.0081(11) -0.0017(11)
C15 0.0223(15) 0.0195(15) 0.032(2) -0.0012(12) 0.0159(13) -0.0056(12)
C16 0.032(2) 0.015(2) 0.030(2) 0.000 0.015(2) 0.000
C17 0.0180(14) 0.026(2) 0.027(2) -0.0006(12) 0.0115(13) -0.0022(12)
C18 0.024(2) 0.028(2) 0.032(2) -0.0047(13) 0.0116(14) -0.0115(13)
C19 0.034(2) 0.029(2) 0.032(2) -0.0113(14) 0.019(2) -0.0102(14)
C20 0.028(2) 0.026(2) 0.030(2) -0.0066(13) 0.0185(14) -0.0042(13)
C21 0.0176(13) 0.0202(14) 0.0166(14) 0.0015(11) 0.0072(11) 0.0008(11)
C22 0.0179(13) 0.0156(13) 0.0190(14) 0.0014(11) 0.0089(12) 0.0007(10)
C23 0.0213(15) 0.025(2) 0.0188(15) -0.0004(12) 0.0075(13) -0.0037(12)
C24 0.030(2) 0.033(2) 0.015(2) -0.0010(13) 0.0099(13) -0.0035(13)
C25 0.024(2) 0.034(2) 0.023(2) -0.0006(13) 0.0151(13) 0.0028(13)
C26 0.0179(13) 0.0189(14) 0.0165(14) -0.0014(11) 0.0090(11) -0.0020(11)
C27 0.0209(14) 0.0207(14) 0.0200(14) 0.0005(11) 0.0118(12) 0.0008(11)
C28 0.026(2) 0.030(2) 0.026(2) -0.0062(13) 0.0096(14) 0.0019(13)
C29 0.042(2) 0.031(2) 0.033(2) -0.0117(15) 0.017(2) 0.0032(15)
C30 0.040(2) 0.034(2) 0.038(2) -0.002(2) 0.021(2) 0.014(2)
C31 0.023(2) 0.031(2) 0.027(2) 0.0042(13) 0.0124(14) 0.0090(13)
C32 0.052(2) 0.051(2) 0.052(2) 0.010(2) 0.040(2) 0.011(2)
C33 0.030(2) 0.036(2) 0.043(2) 0.000(2) 0.015(2) -0.0004(15)
Cl2 0.0515(6) 0.0527(6) 0.0711(7) -0.0043(5) 0.0296(6) -0.0042(5)
Cl3 0.0582(6) 0.0502(6) 0.0611(7) -0.0101(5) 0.0226(6) 0.0031(5)
Cl4 0.0752(8) 0.0609(7) 0.0729(8) 0.0257(6) 0.0426(7) 0.0186(6)
Cl5 0.0533(6) 0.0501(6) 0.0714(7) 0.0156(5) 0.0337(6) -0.0005(5)
Cl6 0.0479(6) 0.0784(8) 0.0618(7) -0.0011(6) 0.0366(5) 0.0004(5)
Cl7 0.1111(11) 0.0489(7) 0.1210(12) -0.0236(7) 0.0864(10) -0.0112(7)
O1 0.0381(14) 0.054(2) 0.0322(13) -0.0078(11) 0.0187(11) -0.0070(12)
C34 0.072(3) 0.053(3) 0.047(3) -0.002(2) 0.032(3) -0.007(3)
C35 0.046(2) 0.049(3) 0.043(2) -0.004(2) 0.014(2) -0.002(2)
C36 0.043(2) 0.052(2) 0.043(2) -0.004(2) 0.027(2) 0.001(2)
C37 0.058(3) 0.067(3) 0.044(3) 0.000(2) 0.030(2) 0.006(3)

loop_
_atom_site_label
_atom_site_type_symbol
_atom_site_fract_x
_atom_site_fract_y
_atom_site_fract_z
_atom_site_U_iso_or_equiv
_atom_site_thermal_displace_type
_atom_site_occupancy
_atom_site_calc_flag
_atom_site_refinement_flags
Cr1 Cr 0.31686(6) 0.11698(12) 0.19682(8) 0.0179(2) Uiso 0.50 d P
Cr2 Cr 0.41855(10) 0.1129(3) 0.2229(2) 0.0155(5) Uani 0.50 d P
Cr3 Cr 0.49336(5) 0.11296(4) 0.24687(7) 0.0130(2) Uiso 0.50 d P
Cr4 Cr 0.59763(10) 0.1126(3) 0.2803(2) 0.0150(5) Uani 0.50 d P
Cr5 Cr 0.67499(6) 0.11547(12) 0.30161(8) 0.0179(2) Uiso 0.50 d P
Cl1 Cl 0.22074(3) 0.11954(6) 0.17250(4) 0.0309(2) Uani 1 d .
N1 N 0.30798(10) 0.2320(2) 0.13628(11) 0.0201(5) Uani 1 d .
N2 N 0.40388(10) 0.2492(2) 0.19185(11) 0.0191(5) Uani 1 d .
N3 N 0.5000 0.2591(2) 0.2500 0.0173(7) Uani 1 d S
N4 N 0.34564(10) 0.0006(2) 0.26317(11) 0.0205(5) Uani 1 d .
N5 N 0.42054(9) -0.0235(2) 0.25310(11) 0.0190(5) Uani 1 d .
N6 N 0.5000 -0.0334(2) 0.2500 0.0171(7) Uani 1 d S
N7 N 0.30414(10) 0.0178(2) 0.12437(11) 0.0198(5) Uani 1 d .
N8 N 0.38647(9) 0.0620(2) 0.13361(11) 0.0190(5) Uani 1 d .
N9 N 0.47266(9) 0.1075(2) 0.15475(11) 0.0171(5) Uani 1 d .
N10 N 0.43816(9) 0.1575(2) 0.31049(11) 0.0194(5) Uani 1 d .
N11 N 0.34994(10) 0.2170(2) 0.27272(11) 0.0214(5) Uani 1 d .
C1 C 0.25585(13) 0.2571(2) 0.08892(15) 0.0267(7) Uani 1 d .
H1A H 0.2271(13) 0.2205(22) 0.0836(15) 0.018(8) Uiso 1 d .
C2 C 0.24453(14) 0.3303(2) 0.0467(2) 0.0330(8) Uani 1 d .
H2A H 0.2076(16) 0.3446(26) 0.0151(17) 0.033(9) Uiso 1 d .
C3 C 0.28940(14) 0.3784(2) 0.0520(2) 0.0321(8) Uani 1 d .
H3A H 0.2831(14) 0.4240(25) 0.0239(16) 0.023(8) Uiso 1 d .
C4 C 0.34285(14) 0.3543(2) 0.0995(2) 0.0276(7) Uani 1 d .
H4A H 0.3752(15) 0.3846(24) 0.1045(16) 0.028(9) Uiso 1 d .
C5 C 0.35225(12) 0.2814(2) 0.14335(14) 0.0203(6) Uani 1 d .
C6 C 0.45028(12) 0.3078(2) 0.21966(14) 0.0201(6) Uani 1 d .
C7 C 0.44985(14) 0.4070(2) 0.2220(2) 0.0340(8) Uani 1 d .
H7A H 0.4178(17) 0.4393(28) 0.2050(18) 0.040(11) Uiso 1 d .
C8 C 0.5000 0.4554(3) 0.2500 0.0412(13) Uani 1 d S
H8A H 0.5000 0.5189(42) 0.2500 0.041(15) Uiso 1 d S
C9 C 0.31698(13) -0.0201(2) 0.2911(2) 0.0277(7) Uani 1 d .
H9A H 0.2875(16) 0.0177(27) 0.2790(17) 0.035(10) Uiso 1 d .
C10 C 0.3314(2) -0.0910(3) 0.3351(2) 0.0350(8) Uani 1 d .
H10A H 0.3118(17) -0.1026(28) 0.3548(19) 0.044(11) Uiso 1 d .
C11 C 0.3801(2) -0.1425(2) 0.3549(2) 0.0335(8) Uani 1 d .
H11A H 0.3927(14) -0.1890(27) 0.3873(17) 0.034(10) Uiso 1 d .
C12 C 0.41046(14) -0.1224(2) 0.3285(2) 0.0273(7) Uani 1 d .
H12A H 0.4450(15) -0.1558(25) 0.3423(16) 0.027(9) Uiso 1 d .
C13 C 0.39244(12) -0.0514(2) 0.28124(13) 0.0201(6) Uani 1 d .
C14 C 0.45933(11) -0.0819(2) 0.25231(13) 0.0184(6) Uani 1 d .
C15 C 0.45746(13) -0.1814(2) 0.24930(15) 0.0238(6) Uani 1 d .
H15A H 0.4296(15) -0.2115(25) 0.2475(16) 0.029(9) Uiso 1 d .
C16 C 0.5000 -0.2304(3) 0.2500 0.0265(10) Uani 1 d S
H16A H 0.5000 -0.2996(40) 0.2500 0.039(14) Uiso 1 d S
C17 C 0.25870(12) -0.0392(2) 0.10002(15) 0.0240(6) Uani 1 d .
H17A H 0.2382(14) -0.0240(24) 0.1137(16) 0.024(9) Uiso 1 d .
C18 C 0.24612(13) -0.1110(2) 0.0569(2) 0.0295(7) Uani 1 d .
H18A H 0.2135(15) -0.1504(26) 0.0425(17) 0.033(9) Uiso 1 d .
C19 C 0.28408(14) -0.1287(2) 0.0390(2) 0.0311(7) Uani 1 d .
H19A H 0.2785(16) -0.1790(29) 0.0118(19) 0.043(11) Uiso 1 d .
C20 C 0.33107(14) -0.0730(2) 0.0636(2) 0.0267(7) Uani 1 d .
H20A H 0.3566(17) -0.0850(28) 0.0509(18) 0.042(11) Uiso 1 d .
C21 C 0.34047(11) 0.0026(2) 0.10499(13) 0.0192(6) Uani 1 d .
C22 C 0.42021(11) 0.0747(2) 0.10985(13) 0.0180(6) Uani 1 d .
C23 C 0.40549(12) 0.0616(2) 0.04688(14) 0.0233(6) Uani 1 d .
H23A H 0.3681(14) 0.0398(23) 0.0131(16) 0.023(8) Uiso 1 d .
C24 C 0.44481(13) 0.0782(2) 0.03151(15) 0.0273(7) Uani 1 d .
H24A H 0.4359(15) 0.0654(25) -0.0112(18) 0.032(9) Uiso 1 d .
C25 C 0.50240(13) 0.1116(2) 0.42303(15) 0.0255(7) Uani 1 d .
H25A H 0.4763(16) 0.1191(25) 0.4308(17) 0.031(10) Uiso 1 d .
C26 C 0.48952(11) 0.1278(2) 0.36109(13) 0.0180(6) Uani 1 d .
C27 C 0.40571(12) 0.2220(2) 0.31793(14) 0.0201(6) Uani 1 d .
C28 C 0.42724(14) 0.2952(2) 0.3641(2) 0.0296(7) Uani 1 d .
H28A H 0.4644(15) 0.2962(24) 0.3926(17) 0.028(9) Uiso 1 d .
C29 C 0.3918(2) 0.3630(3) 0.3625(2) 0.0371(8) Uani 1 d .
H29A H 0.4064(18) 0.4144(33) 0.3912(21) 0.058(13) Uiso 1 d .
C30 C 0.3348(2) 0.3580(3) 0.3159(2) 0.0373(8) Uani 1 d .
H30A H 0.3112(15) 0.4040(26) 0.3162(17) 0.032(9) Uiso 1 d .
C31 C 0.31627(13) 0.2850(2) 0.2728(2) 0.0275(7) Uani 1 d .
H31A H 0.2795(15) 0.2796(24) 0.2403(17) 0.028(9) Uiso 1 d .
C32 C 0.1791(2) 0.1202(3) 0.2772(2) 0.0458(10) Uani 1 d .
H32A H 0.1955(16) 0.1164(26) 0.2544(18) 0.034(10) Uiso 1 d .
C33 C 0.0955(2) 0.1065(3) 0.0340(2) 0.0388(9) Uani 1 d .
H33A H 0.1263(18) 0.1081(28) 0.0779(21) 0.046(11) Uiso 1 d .
Cl2 Cl 0.19517(5) 0.23260(8) 0.31409(6) 0.0603(3) Uani 1 d .
Cl3 Cl 0.10635(5) 0.10740(8) 0.22282(6) 0.0614(3) Uani 1 d .
Cl4 Cl 0.20413(6) 0.02802(9) 0.33412(6) 0.0684(3) Uani 1 d .
Cl5 Cl 0.10203(5) 0.20598(8) -0.00362(6) 0.0583(3) Uani 1 d .
Cl6 Cl 0.03512(5) 0.11622(9) 0.03629(6) 0.0592(3) Uani 1 d .
Cl7 Cl 0.09636(7) -0.00027(9) -0.00109(8) 0.0816(4) Uani 1 d .
O1 O 0.12023(10) 0.7567(2) 0.97904(12) 0.0417(6) Uani 1 d .
C34 C 0.1112(2) 0.8469(4) 0.8929(2) 0.0575(12) Uani 1 d .
H34A H 0.0811(21) 0.8749(34) 0.8478(25) 0.069(15) Uiso 1 d .
H34B H 0.1396(27) 0.8095(47) 0.8896(30) 0.108(22) Uiso 1 d .
H34C H 0.1277(20) 0.8977(35) 0.9143(23) 0.056(14) Uiso 1 d .
C35 C 0.0815(2) 0.7888(3) 0.9162(2) 0.0509(11) Uani 1 d .
H35A H 0.0526(18) 0.8263(31) 0.9128(19) 0.046(12) Uiso 1 d .
H35B H 0.0640(19) 0.7336(36) 0.8956(22) 0.061(14) Uiso 1 d .
C36 C 0.0958(2) 0.7004(3) 1.0049(2) 0.0447(9) Uani 1 d .
H36A H 0.0691(15) 0.6508(28) 0.9680(18) 0.038(10) Uiso 1 d .
H36B H 0.0723(17) 0.7446(29) 1.0127(19) 0.044(11) Uiso 1 d .
C37 C 0.1412(2) 0.6586(4) 1.0672(2) 0.0546(11) Uani 1 d .
H37A H 0.1245(25) 0.6188(43) 1.0877(29) 0.098(20) Uiso 1 d .
H37B H 0.1621(20) 0.7072(36) 1.0907(23) 0.058(14) Uiso 1 d .
H37C H 0.1654(21) 0.6194(35) 1.0637(23) 0.066(15) Uiso 1 d .

loop_
_atom_type_symbol
_atom_type_description
_atom_type_scat_dispersion_real
_atom_type_scat_dispersion_imag
_atom_type_scat_source
C C 0.0033 0.0016 'International Tables Vol C Tables 4.2.6.8 and 6.1.1.4'
H H 0.0000 0.0000 'International Tables Vol C Tables 4.2.6.8 and 6.1.1.4'
O O 0.0106 0.0060 'International Tables Vol C Tables 4.2.6.8 and 6.1.1.4'
N N 0.0061 0.0033 'International Tables Vol C Tables 4.2.6.8 and 6.1.1.4'
Cl Cl 0.1484 0.1585 'International Tables Vol C Tables 4.2.6.8 and 6.1.1.4'
Cr Cr 0.3209 0.6236 'International Tables Vol C Tables 4.2.6.8 and 6.1.1.4'

loop_
_geom_angle_atom_site_label_1
_geom_angle_atom_site_label_2
_geom_angle_atom_site_label_3
_geom_angle
_geom_angle_site_symmetry_1
_geom_angle_site_symmetry_3
_geom_angle_publ_flag
Cl1 Cr1 Cr2 179.54(12) . . y
Cr1 Cr2 Cr3 176.3(2) . . y
Cr2 Cr3 Cr4 179.86(12) . . y
Cr3 Cr4 Cr5 177.3(2) . . y
Cr4 Cr5 Cl1 178.57(15) . 2_655 y
Cr5 Cr1 N11 89.3(9) 2_655 . ?
Cr5 Cr1 N1 84.6(9) 2_655 . ?
N11 Cr1 N1 87.44(11) . . ?
Cr5 Cr1 N4 81.9(9) 2_655 . ?
N11 Cr1 N4 90.93(11) . . ?
N1 Cr1 N4 166.46(12) . . ?
Cr5 Cr1 N7 76.3(9) 2_655 . ?
N11 Cr1 N7 165.52(12) . . ?
N1 Cr1 N7 89.67(11) . . ?
N4 Cr1 N7 88.56(11) . . ?
Cr5 Cr1 Cr4 5.6(8) 2_655 2_655 ?
N11 Cr1 Cr4 83.73(14) . 2_655 ?
N1 Cr1 Cr4 83.91(14) . 2_655 ?
N4 Cr1 Cr4 82.55(14) . 2_655 ?
N7 Cr1 Cr4 81.85(14) . 2_655 ?
Cr5 Cr1 Cl1 174.3(9) 2_655 . ?
N11 Cr1 Cl1 96.20(9) . . ?
N1 Cr1 Cl1 97.17(9) . . ?
N4 Cr1 Cl1 96.37(9) . . ?
N7 Cr1 Cl1 98.24(9) . . ?
Cr4 Cr1 Cl1 178.91(14) 2_655 . ?
Cr5 Cr1 Cr2 5.4(8) 2_655 . ?
N11 Cr1 Cr2 83.97(12) . . ?
N1 Cr1 Cr2 83.26(12) . . ?
N4 Cr1 Cr2 83.20(12) . . ?
N7 Cr1 Cr2 81.60(12) . . ?
Cr4 Cr1 Cr2 0.7(2) 2_655 . ?
Cr4 Cr2 Cr3 173.4(13) 2_655 . ?
Cr4 Cr2 N2 87.6(11) 2_655 . ?
Cr3 Cr2 N2 94.9(2) . . ?
Cr4 Cr2 N8 89.7(11) 2_655 . ?
Cr3 Cr2 N8 96.3(2) . . ?
N2 Cr2 N8 92.1(2) . . ?
Cr4 Cr2 N10 80.8(11) 2_655 . ?
Cr3 Cr2 N10 93.0(2) . . ?
N2 Cr2 N10 90.0(2) . . ?
N8 Cr2 N10 170.2(2) . . ?
Cr4 Cr2 N5 82.6(11) 2_655 . ?
Cr3 Cr2 N5 94.8(2) . . ?
N2 Cr2 N5 170.1(2) . . ?
N8 Cr2 N5 88.9(2) . . ?
N10 Cr2 N5 87.4(2) . . ?
Cr4 Cr2 Cr3 172.1(13) 2_655 2_655 ?
Cr3 Cr2 Cr3 1.24(9) . 2_655 ?
N2 Cr2 Cr3 95.31(15) . 2_655 ?
N8 Cr2 Cr3 97.5(2) . 2_655 ?
N10 Cr2 Cr3 91.9(2) . 2_655 ?
N5 Cr2 Cr3 94.32(15) . 2_655 ?
Cr4 Cr2 Cr5 3.7(10) 2_655 2_655 ?
Cr3 Cr2 Cr5 176.7(2) . 2_655 ?
N2 Cr2 Cr5 85.23(13) . 2_655 ?
N8 Cr2 Cr5 86.96(14) . 2_655 ?
N10 Cr2 Cr5 83.67(14) . 2_655 ?
N5 Cr2 Cr5 85.00(13) . 2_655 ?
Cr3 Cr2 Cr5 175.5(2) 2_655 2_655 ?
Cr4 Cr2 Cr1 3.6(10) 2_655 . ?
N2 Cr2 Cr1 84.94(12) . . ?
N8 Cr2 Cr1 87.37(13) . . ?
N10 Cr2 Cr1 83.27(12) . . ?
N5 Cr2 Cr1 85.27(12) . . ?
Cr3 Cr2 Cr1 175.1(2) 2_655 . ?
Cr5 Cr2 Cr1 0.49(8) 2_655 . ?
Cr3 Cr3 Cr2 171.5(6) 2_655 . ?
Cr3 Cr3 N9 95.4(6) 2_655 . ?
Cr2 Cr3 N9 93.1(2) . . ?
Cr3 Cr3 N3 85.51(3) 2_655 . ?
Cr2 Cr3 N3 94.48(13) . . ?
N9 Cr3 N3 92.57(8) . . ?
Cr3 Cr3 N6 85.52(3) 2_655 . ?
Cr2 Cr3 N6 94.41(13) . . ?
N9 Cr3 N6 88.26(8) . . ?
N3 Cr3 N6 171.02(7) . . ?
Cr3 Cr3 N9 75.8(6) 2_655 2_655 ?
Cr2 Cr3 N9 95.7(2) . 2_655 ?
N9 Cr3 N9 170.21(8) . 2_655 ?
N3 Cr3 N9 91.00(8) . 2_655 ?
N6 Cr3 N9 86.81(7) . 2_655 ?
Cr3 Cr3 Cr2 7.3(5) 2_655 2_655 ?
Cr2 Cr3 Cr2 178.76(9) . 2_655 ?
N9 Cr3 Cr2 88.10(14) . 2_655 ?
N3 Cr3 Cr2 85.57(11) . 2_655 ?
N6 Cr3 Cr2 85.52(11) . 2_655 ?
N9 Cr3 Cr2 83.09(14) 2_655 2_655 ?
Cr3 Cr3 Cr4 170.3(6) 2_655 2_655 ?
Cr2 Cr3 Cr4 1.2(2) . 2_655 ?
N9 Cr3 Cr4 94.36(14) . 2_655 ?
N3 Cr3 Cr4 94.54(11) . 2_655 ?
N6 Cr3 Cr4 94.31(11) . 2_655 ?
N9 Cr3 Cr4 94.45(14) 2_655 2_655 ?
Cr2 Cr3 Cr4 177.5(2) 2_655 2_655 ?
Cr3 Cr3 Cr4 8.5(5) 2_655 . ?
N9 Cr3 Cr4 86.83(12) . . ?
N3 Cr3 Cr4 85.66(9) . . ?
N6 Cr3 Cr4 85.46(9) . . ?
N9 Cr3 Cr4 84.35(12) 2_655 . ?
Cr2 Cr3 Cr4 1.3(2) 2_655 . ?
Cr4 Cr3 Cr4 178.79(8) 2_655 . ?
Cr2 Cr4 Cr5 175.5(12) 2_655 . ?
Cr2 Cr4 N10 87.2(11) 2_655 2_655 ?
Cr5 Cr4 N10 96.3(2) . 2_655 ?
Cr2 Cr4 N5 85.5(11) 2_655 2_655 ?
Cr5 Cr4 N5 97.4(2) . 2_655 ?
N10 Cr4 N5 88.4(2) 2_655 2_655 ?
Cr2 Cr4 N2 80.4(11) 2_655 2_655 ?
Cr5 Cr4 N2 96.6(2) . 2_655 ?
N10 Cr4 N2 89.9(2) 2_655 2_655 ?
N5 Cr4 N2 165.92(15) 2_655 2_655 ?
Cr2 Cr4 N8 78.4(11) 2_655 2_655 ?
Cr5 Cr4 N8 98.2(2) . 2_655 ?
N10 Cr4 N8 165.43(15) 2_655 2_655 ?
N5 Cr4 N8 88.1(2) 2_655 2_655 ?
N2 Cr4 N8 90.1(2) 2_655 2_655 ?
Cr2 Cr4 Cr1 175.7(12) 2_655 2_655 ?
Cr5 Cr4 Cr1 0.61(9) . 2_655 ?
N10 Cr4 Cr1 95.7(2) 2_655 2_655 ?
N5 Cr4 Cr1 97.7(2) 2_655 2_655 ?
N2 Cr4 Cr1 96.4(2) 2_655 2_655 ?
N8 Cr4 Cr1 98.7(2) 2_655 2_655 ?
Cr2 Cr4 Cr3 5.4(10) 2_655 2_655 ?
Cr5 Cr4 Cr3 178.2(2) . 2_655 ?
N10 Cr4 Cr3 82.19(13) 2_655 2_655 ?
N5 Cr4 Cr3 83.37(12) 2_655 2_655 ?
N2 Cr4 Cr3 82.55(12) 2_655 2_655 ?
N8 Cr4 Cr3 83.37(13) 2_655 2_655 ?
Cr1 Cr4 Cr3 177.6(2) 2_655 2_655 ?
Cr2 Cr4 Cr3 6.6(11) 2_655 . ?
N10 Cr4 Cr3 81.07(12) 2_655 . ?
N5 Cr4 Cr3 82.97(12) 2_655 . ?
N2 Cr4 Cr3 82.96(11) 2_655 . ?
N8 Cr4 Cr3 84.48(12) 2_655 . ?
Cr1 Cr4 Cr3 176.7(2) 2_655 . ?
Cr3 Cr4 Cr3 1.19(7) 2_655 . ?
Cr1 Cr5 Cr4 173.8(9) 2_655 . ?
Cr1 Cr5 N7 98.0(9) 2_655 2_655 ?
Cr4 Cr5 N7 88.13(15) . 2_655 ?
Cr1 Cr5 N1 89.6(9) 2_655 2_655 ?
Cr4 Cr5 N1 89.59(15) . 2_655 ?
N7 Cr5 N1 91.01(11) 2_655 2_655 ?
Cr1 Cr5 N4 92.3(9) 2_655 2_655 ?
Cr4 Cr5 N4 88.32(15) . 2_655 ?
N7 Cr5 N4 90.16(11) 2_655 2_655 ?
N1 Cr5 N4 177.57(12) 2_655 2_655 ?
Cr1 Cr5 N11 84.9(9) 2_655 2_655 ?
Cr4 Cr5 N11 88.91(15) . 2_655 ?
N7 Cr5 N11 176.69(13) 2_655 2_655 ?
N1 Cr5 N11 87.47(11) 2_655 2_655 ?
N4 Cr5 N11 91.25(12) 2_655 2_655 ?
Cr1 Cr5 Cr2 174.1(9) 2_655 2_655 ?
Cr4 Cr5 Cr2 0.8(2) . 2_655 ?
N7 Cr5 Cr2 87.75(13) 2_655 2_655 ?
N1 Cr5 Cr2 88.89(13) 2_655 2_655 ?
N4 Cr5 Cr2 89.03(13) 2_655 2_655 ?
N11 Cr5 Cr2 89.27(13) 2_655 2_655 ?
Cr1 Cr5 Cl1 5.3(8) 2_655 2_655 ?
N7 Cr5 Cl1 93.00(9) 2_655 2_655 ?
N1 Cr5 Cl1 91.27(9) 2_655 2_655 ?
N4 Cr5 Cl1 90.79(9) 2_655 2_655 ?
N11 Cr5 Cl1 89.98(9) 2_655 2_655 ?
Cr2 Cr5 Cl1 179.23(13) 2_655 2_655 ?
Cr1 Cl1 Cr5 0.46(7) . 2_655 ?
C1 N1 C5 118.9(3) . . ?
C1 N1 Cr5 123.2(2) . 2_655 ?
C5 N1 Cr5 117.8(2) . 2_655 ?
C1 N1 Cr1 117.9(2) . . ?
C5 N1 Cr1 123.1(2) . . ?
Cr5 N1 Cr1 5.79(8) 2_655 . ?
C5 N2 C6 121.4(2) . . ?
C5 N2 Cr2 123.2(2) . . ?
C6 N2 Cr2 115.3(2) . . ?
C5 N2 Cr4 113.3(2) . 2_655 ?
C6 N2 Cr4 125.2(2) . 2_655 ?
Cr2 N2 Cr4 11.96(10) . 2_655 ?
C6 N3 C6 120.4(3) . 2_655 ?
C6 N3 Cr3 124.2(2) . 2_655 ?
C6 N3 Cr3 115.3(2) 2_655 2_655 ?
C6 N3 Cr3 115.3(2) . . ?
C6 N3 Cr3 124.2(2) 2_655 . ?
Cr3 N3 Cr3 8.99(7) 2_655 . ?
C9 N4 C13 117.9(3) . . ?
C9 N4 Cr5 123.6(2) . 2_655 ?
C13 N4 Cr5 118.3(2) . 2_655 ?
C9 N4 Cr1 118.1(2) . . ?
C13 N4 Cr1 123.9(2) . . ?
Cr5 N4 Cr1 5.74(8) 2_655 . ?
C13 N5 C14 121.9(2) . . ?
C13 N5 Cr4 112.7(2) . 2_655 ?
C14 N5 Cr4 125.3(2) . 2_655 ?
C13 N5 Cr2 123.1(2) . . ?
C14 N5 Cr2 114.2(2) . . ?
Cr4 N5 Cr2 11.93(10) 2_655 . ?
C14 N6 C14 120.6(3) . 2_655 ?
C14 N6 Cr3 115.7(2) . . ?
C14 N6 Cr3 123.7(2) 2_655 . ?
C14 N6 Cr3 123.7(2) . 2_655 ?
C14 N6 Cr3 115.7(2) 2_655 2_655 ?
Cr3 N6 Cr3 8.97(7) . 2_655 ?
C17 N7 C21 118.1(3) . . ?
C17 N7 Cr5 121.6(2) . 2_655 ?
C21 N7 Cr5 119.9(2) . 2_655 ?
C17 N7 Cr1 116.3(2) . . ?
C21 N7 Cr1 125.3(2) . . ?
Cr5 N7 Cr1 5.68(8) 2_655 . ?
C21 N8 C22 122.8(2) . . ?
C21 N8 Cr2 121.2(2) . . ?
C22 N8 Cr2 114.7(2) . . ?
C21 N8 Cr4 110.9(2) . 2_655 ?
C22 N8 Cr4 125.9(2) . 2_655 ?
Cr2 N8 Cr4 11.86(10) . 2_655 ?
C26 N9 C22 121.1(2) 2_655 . ?
C26 N9 Cr3 121.7(2) 2_655 . ?
C22 N9 Cr3 117.0(2) . . ?
C26 N9 Cr3 113.2(2) 2_655 2_655 ?
C22 N9 Cr3 125.1(2) . 2_655 ?
Cr3 N9 Cr3 8.81(7) . 2_655 ?
C27 N10 C26 122.2(2) . . ?
C27 N10 Cr4 112.8(2) . 2_655 ?
C26 N10 Cr4 125.0(2) . 2_655 ?
C27 N10 Cr2 122.1(2) . . ?
C26 N10 Cr2 115.2(2) . . ?
Cr4 N10 Cr2 12.00(10) 2_655 . ?
C31 N11 C27 118.2(3) . . ?
C31 N11 Cr1 119.6(2) . . ?
C27 N11 Cr1 121.8(2) . . ?
C31 N11 Cr5 124.7(2) . 2_655 ?
C27 N11 Cr5 116.3(2) . 2_655 ?
Cr1 N11 Cr5 5.79(8) . 2_655 ?
N1 C1 C2 123.6(3) . . ?
C1 C2 C3 117.8(3) . . ?
C4 C3 C2 119.9(3) . . ?
C3 C4 C5 120.2(3) . . ?
N1 C5 N2 114.9(2) . . ?
N1 C5 C4 119.5(3) . . ?
N2 C5 C4 125.5(3) . . ?
N3 C6 N2 113.8(2) . . ?
N3 C6 C7 120.2(3) . . ?
N2 C6 C7 125.9(3) . . ?
C8 C7 C6 118.7(3) . . ?
C7 C8 C7 121.3(4) 2_655 . ?
N4 C9 C10 124.2(3) . . ?
C9 C10 C11 118.0(3) . . ?
C12 C11 C10 119.4(3) . . ?
C11 C12 C13 120.4(3) . . ?
N4 C13 N5 114.5(2) . . ?
N4 C13 C12 120.1(3) . . ?
N5 C13 C12 125.2(3) . . ?
N6 C14 N5 114.0(2) . . ?
N6 C14 C15 120.1(3) . . ?
N5 C14 C15 125.7(3) . . ?
C16 C15 C14 119.1(3) . . ?
C15 C16 C15 120.6(4) . 2_655 ?
N7 C17 C18 124.4(3) . . ?
C17 C18 C19 117.5(3) . . ?
C20 C19 C18 119.6(3) . . ?
C19 C20 C21 120.6(3) . . ?
N7 C21 N8 114.2(2) . . ?
N7 C21 C20 119.7(3) . . ?
N8 C21 C20 125.9(3) . . ?
N9 C22 N8 113.3(2) . . ?
N9 C22 C23 119.4(3) . . ?
N8 C22 C23 127.2(3) . . ?
C24 C23 C22 119.4(3) . . ?
C25 C24 C23 120.9(3) 2_655 . ?
C24 C25 C26 118.5(3) 2_655 . ?
N9 C26 N10 114.4(2) 2_655 . ?
N9 C26 C25 120.6(3) 2_655 . ?
N10 C26 C25 124.9(3) . . ?
N11 C27 N10 115.0(2) . . ?
N11 C27 C28 120.6(3) . . ?
N10 C27 C28 124.1(3) . . ?
C29 C28 C27 119.5(3) . . ?
C28 C29 C30 119.8(3) . . ?
C31 C30 C29 118.1(3) . . ?
N11 C31 C30 123.8(3) . . ?
Cl2 C32 Cl4 111.1(2) . . ?
Cl2 C32 Cl3 111.0(2) . . ?
Cl4 C32 Cl3 109.8(2) . . ?
Cl7 C33 Cl5 112.6(2) . . ?
Cl7 C33 Cl6 111.3(2) . . ?
Cl5 C33 Cl6 110.2(2) . . ?
C35 O1 C36 113.5(3) . . ?
O1 C35 C34 109.6(4) . . ?
O1 C36 C37 109.1(4) . . ?

loop_
_geom_bond_atom_site_label_1
_geom_bond_atom_site_label_2
_geom_bond_distance
_geom_bond_site_symmetry_2
_geom_bond_publ_flag
Cr1 Cr2 2.598(3) . y
Cr2 Cr3 1.872(2) . y
Cr3 Cr4 2.609(2) . y
Cr4 Cr5 1.963(3) . y
Cr1 Cl1 2.458(2) . y
Cr5 Cl1 2.671(2) 2_655 y
Cr1 Cr4 2.176(3) 2_655 ?
Cr1 Cr5 0.214(3) 2_655 ?
Cr2 Cr4 0.423(3) 2_655 ?
Cr2 Cr3 2.190(2) 2_655 ?
Cr2 Cr5 2.385(2) 2_655 ?
Cr3 Cr3 0.321(2) 2_655 ?
Cr3 Cr2 2.190(2) 2_655 ?
Cr3 Cr4 2.292(2) 2_655 ?
Cr4 Cr2 0.422(3) 2_655 ?
Cr4 Cr1 2.176(3) 2_655 ?
Cr4 Cr3 2.292(2) 2_655 ?
Cr5 Cr1 0.214(3) 2_655 ?
Cr5 Cr2 2.385(2) 2_655 ?
Cl1 Cr5 2.671(2) 2_655 ?
Cr1 N1 2.121(3) . y
Cr1 N4 2.138(3) . y
Cr1 N7 2.142(3) . y
Cr1 N11 2.115(3) . y
Cr2 N2 2.011(5) . y
Cr2 N5 2.038(5) . y
Cr2 N8 2.015(5) . y
Cr2 N10 2.030(5) . y
Cr3 N3 2.048(3) . y
Cr3 N6 2.052(3) . y
Cr3 N9 2.032(3) . y
Cr3 N9 2.086(3) 2_655 y
Cr4 N2 2.038(5) 2_655 y
Cr4 N5 2.027(5) 2_655 y
Cr4 N8 2.057(5) 2_655 y
Cr4 N10 2.006(5) 2_655 y
Cr5 N1 2.112(3) 2_655 y
Cr5 N4 2.118(3) 2_655 y
Cr5 N7 2.101(3) 2_655 y
Cr5 N11 2.123(3) 2_655 y
N1 C1 1.347(4) . ?
N1 C5 1.360(4) . ?
N1 Cr5 2.111(3) 2_655 ?
N2 C5 1.376(4) . ?
N2 C6 1.379(4) . ?
N2 Cr4 2.038(5) 2_655 ?
N3 C6 1.369(3) . ?
N3 C6 1.369(3) 2_655 ?
N3 Cr3 2.048(3) 2_655 ?
N4 C9 1.356(4) . ?
N4 C13 1.360(4) . ?
N4 Cr5 2.118(3) 2_655 ?
N5 C13 1.372(4) . ?
N5 C14 1.380(4) . ?
N5 Cr4 2.027(5) 2_655 ?
N6 C14 1.367(3) . ?
N6 C14 1.367(3) 2_655 ?
N6 Cr3 2.052(3) 2_655 ?
N7 C17 1.350(4) . ?
N7 C21 1.371(4) . ?
N7 Cr5 2.101(3) 2_655 ?
N8 C21 1.377(4) . ?
N8 C22 1.383(4) . ?
N8 Cr4 2.057(5) 2_655 ?
N9 C26 1.359(4) 2_655 ?
N9 C22 1.369(3) . ?
N9 Cr3 2.086(3) 2_655 ?
N10 C27 1.372(4) . ?
N10 C26 1.377(4) . ?
N10 Cr4 2.006(5) 2_655 ?
N11 C31 1.349(4) . ?
N11 C27 1.360(4) . ?
N11 Cr5 2.123(3) 2_655 ?
C1 C2 1.373(5) . ?
C2 C3 1.383(5) . ?
C3 C4 1.368(5) . ?
C4 C5 1.406(4) . ?
C6 C7 1.389(4) . ?
C7 C8 1.378(4) . ?
C8 C7 1.378(4) 2_655 ?
C9 C10 1.364(5) . ?
C10 C11 1.390(5) . ?
C11 C12 1.366(5) . ?
C12 C13 1.406(4) . ?
C14 C15 1.392(4) . ?
C15 C16 1.381(4) . ?
C16 C15 1.381(4) 2_655 ?
C17 C18 1.366(5) . ?
C18 C19 1.393(5) . ?
C19 C20 1.371(5) . ?
C20 C21 1.396(4) . ?
C22 C23 1.395(4) . ?
C23 C24 1.382(5) . ?
C24 C25 1.381(4) 2_655 ?
C25 C24 1.382(4) 2_655 ?
C25 C26 1.393(4) . ?
C26 N9 1.359(4) 2_655 ?
C27 C28 1.405(4) . ?
C28 C29 1.367(5) . ?
C29 C30 1.393(5) . ?
C30 C31 1.362(5) . ?
C32 Cl2 1.750(4) . ?
C32 Cl4 1.754(4) . ?
C32 Cl3 1.762(4) . ?
C33 Cl7 1.734(4) . ?
C33 Cl5 1.739(4) . ?
C33 Cl6 1.754(4) . ?
O1 C35 1.410(5) . ?
O1 C36 1.413(5) . ?
C34 C35 1.496(7) . ?
C36 C37 1.497(6) . ?
